data_4129250
loop_
_publ_author_name
'Yu, Zhipeng'
'Lin, Qing'

_publ_section_title
;
 Design of spiro[2.3]hex-1-ene, a genetically encodable double-strained
 alkene for superfast photoclick chemistry.
;
_journal_issue 11
_journal_name_full 'Journal of the American Chemical Society'
_journal_page_first 4153
_journal_page_last 4156
_journal_paper_doi 10.1021/ja5012542
_journal_volume 136
_journal_year 2014
_chemical_formula_moiety 'C15 H18 N2 O3, 0.5(C4 H8 O)'
_chemical_formula_sum 'C17 H22 N2 O3.5'
_chemical_formula_weight 310.36
_chemical_name_common ubql14
_space_group_crystal_system monoclinic
_space_group_IT_number 15
_space_group_name_Hall '-C 2yc'
_space_group_name_H-M_alt 'C 1 2/c 1'
_atom_sites_solution_hydrogens geom
_atom_sites_solution_primary direct
_atom_sites_solution_secondary difmap
_audit_creation_method SHELXL-2013
_cell_angle_alpha 90
_cell_angle_beta 107.328(4)
_cell_angle_gamma 90
_cell_formula_units_Z 8
_cell_length_a 26.442(6)
_cell_length_b 13.697(3)
_cell_length_c 9.715(2)
_cell_measurement_reflns_used 4064
_cell_measurement_temperature 173(2)
_cell_measurement_theta_max 25.73
_cell_measurement_theta_min 2.20
_cell_volume 3358.9(13)
_computing_cell_refinement 'SAINT (Bruker, 2013)'
_computing_data_collection 'APEX2 (Bruker, 2013)'
_computing_data_reduction 'SAINT (Bruker, 2013)'
_computing_molecular_graphics 'SHELXTL (Sheldrick, 2008)'
_computing_publication_material 'SHELXTL (Sheldrick, 2008)'
_computing_structure_refinement 'SHELXL-2013 (Sheldrick, 2013)'
_computing_structure_solution 'SIR2011 (Burla et al., 2012)'
_diffrn_ambient_temperature 173(2)
_diffrn_measured_fraction_theta_full 1.000
_diffrn_measured_fraction_theta_max 0.999
_diffrn_measurement_device_type 'Bruker SMART APEX II CCD platform'
_diffrn_measurement_method '\w scans'
_diffrn_radiation_type MoK\a
_diffrn_radiation_wavelength 0.71073
_diffrn_reflns_av_R_equivalents 0.0532
_diffrn_reflns_av_unetI/netI 0.0493
_diffrn_reflns_Laue_measured_fraction_full 1.000
_diffrn_reflns_Laue_measured_fraction_max 0.999
_diffrn_reflns_limit_h_max 31
_diffrn_reflns_limit_h_min -33
_diffrn_reflns_limit_k_max 17
_diffrn_reflns_limit_k_min 0
_diffrn_reflns_limit_l_max 12
_diffrn_reflns_limit_l_min 0
_diffrn_reflns_number 37737
_diffrn_reflns_point_group_measured_fraction_full 1.000
_diffrn_reflns_point_group_measured_fraction_max 0.999
_diffrn_reflns_theta_full 26.375
_diffrn_reflns_theta_max 26.406
_diffrn_reflns_theta_min 1.613
_diffrn_source 'fine-focus sealed tube'
_exptl_absorpt_coefficient_mu 0.086
_exptl_absorpt_correction_T_max 0.7454
_exptl_absorpt_correction_T_min 0.6217
_exptl_absorpt_correction_type multi-scan
_exptl_absorpt_process_details 'TWINABS (Sheldrick, 2012)'
_exptl_crystal_colour colorless
_exptl_crystal_density_diffrn 1.228
_exptl_crystal_description block
_exptl_crystal_F_000 1328
_exptl_crystal_size_max 0.40
_exptl_crystal_size_mid 0.18
_exptl_crystal_size_min 0.12
_refine_diff_density_max 0.430
_refine_diff_density_min -0.238
_refine_diff_density_rms 0.057
_refine_ls_extinction_method none
_refine_ls_goodness_of_fit_ref 1.032
_refine_ls_hydrogen_treatment constr
_refine_ls_matrix_type full
_refine_ls_number_parameters 249
_refine_ls_number_reflns 4444
_refine_ls_number_restraints 82
_refine_ls_restrained_S_all 1.029
_refine_ls_R_factor_all 0.1120
_refine_ls_R_factor_gt 0.0758
_refine_ls_shift/su_max 0.001
_refine_ls_shift/su_mean 0.000
_refine_ls_structure_factor_coef Fsqd
_refine_ls_weighting_details 'w=1/[\s^2^(Fo^2^)+(0.1150P)^2^+3.0206P] where P=(Fo^2^+2Fc^2^)/3'
_refine_ls_weighting_scheme calc
_refine_ls_wR_factor_gt 0.1954
_refine_ls_wR_factor_ref 0.2199
_reflns_Friedel_coverage 0.000
_reflns_number_gt 3056
_reflns_number_total 4444
_reflns_threshold_expression 'I > 2\s(I)'
_cod_data_source_file ja5012542_si_002.cif
_cod_data_source_block ubql14
_cod_original_cell_volume 3358.7(12)
_cod_original_sg_symbol_H-M 'C 2/c'
_cod_database_code 4129250
_shelx_space_group_comment
; 
The symmetry employed for this shelxl refinement is uniquely defined 
by the following loop, which should always be used as a source of 
symmetry information in preference to the above space-group names. 
They are only intended as comments. 
;
_shelx_estimated_absorpt_t_min 0.966
_shelx_estimated_absorpt_t_max 0.990
_shelxl_version_number 2013-4

loop_
_space_group_symop_operation_xyz
'x, y, z'
'-x, y, -z+1/2'
'x+1/2, y+1/2, z'
'-x+1/2, y+1/2, -z+1/2'
'-x, -y, -z'
'x, -y, z-1/2'
'-x+1/2, -y+1/2, -z'
'x+1/2, -y+1/2, z-1/2'

loop_
_atom_site_label
_atom_site_type_symbol
_atom_site_fract_x
_atom_site_fract_y
_atom_site_fract_z
_atom_site_U_iso_or_equiv
_atom_site_adp_type
_atom_site_occupancy
_atom_site_site_symmetry_order
_atom_site_calc_flag
_atom_site_refinement_flags_posn
_atom_site_refinement_flags_adp
_atom_site_refinement_flags_occupancy
_atom_site_disorder_assembly
_atom_site_disorder_group
O1 O 0.33226(12) 0.59839(18) 0.2371(2) 0.0525(7) Uani 1 1 d . . . . .
O2 O 0.35514(13) 0.5096(2) 0.4425(3) 0.0637(8) Uani 1 1 d . . . . .
O3 O 0.42956(13) 0.0033(2) 0.1626(3) 0.0583(8) Uani 1 1 d . . . . .
N1 N 0.36267(13) 0.4472(2) 0.2331(3) 0.0467(8) Uani 1 1 d . . . . .
H1 H 0.3593 0.4630 0.1430 0.056 Uiso 1 1 calc R U . . .
N2 N 0.42622(13) 0.0601(2) 0.3778(3) 0.0444(7) Uani 1 1 d . . . . .
H2 H 0.4314 0.0441 0.4687 0.053 Uiso 1 1 calc R U . . .
C1 C 0.3181(2) 0.6801(3) 0.3136(4) 0.0585(11) Uani 1 1 d . . . . .
H1A H 0.3484 0.6979 0.3977 0.070 Uiso 1 1 calc R U . . .
H1B H 0.2878 0.6622 0.3487 0.070 Uiso 1 1 calc R U . . .
C2 C 0.30342(19) 0.7648(3) 0.2112(4) 0.0607(11) Uani 1 1 d . . . . .
H2A H 0.3328 0.7771 0.1696 0.073 Uiso 1 1 calc R U . . .
H2B H 0.2717 0.7469 0.1310 0.073 Uiso 1 1 calc R U . . .
C3 C 0.29206(18) 0.8569(3) 0.2790(5) 0.0613(11) Uani 1 1 d . . . . .
C4 C 0.2837(2) 0.9426(4) 0.1778(6) 0.0800(15) Uani 1 1 d . . . . .
H4A H 0.2773 1.0015 0.2276 0.120 Uiso 1 1 calc R U . . .
H4B H 0.2530 0.9302 0.0937 0.120 Uiso 1 1 calc R U . . .
H4C H 0.3153 0.9520 0.1463 0.120 Uiso 1 1 calc R U . . .
C5 C 0.2650(2) 0.8545(4) 0.3927(5) 0.0717(13) Uani 1 1 d . . . . .
H5A H 0.2329 0.8449 0.4159 0.086 Uiso 1 1 calc R U . . .
C6 C 0.3142(2) 0.8739(4) 0.4375(5) 0.0761(14) Uani 1 1 d . . . . .
H6A H 0.3443 0.8889 0.5169 0.091 Uiso 1 1 calc R U . . .
C7 C 0.35058(16) 0.5164(3) 0.3157(3) 0.0466(9) Uani 1 1 d . . . . .
C8 C 0.38032(15) 0.3512(3) 0.2763(3) 0.0442(9) Uani 1 1 d . . . . .
C9 C 0.3653(2) 0.3007(3) 0.3826(4) 0.0624(12) Uani 1 1 d . . . . .
H9A H 0.3443 0.3319 0.4337 0.075 Uiso 1 1 calc R U . . .
C10 C 0.38115(19) 0.2054(3) 0.4132(4) 0.0590(11) Uani 1 1 d . . . . .
H10A H 0.3710 0.1718 0.4863 0.071 Uiso 1 1 calc R U . . .
C11 C 0.41151(14) 0.1570(2) 0.3405(3) 0.0400(8) Uani 1 1 d . . . . .
C12 C 0.42713(15) 0.2090(3) 0.2374(4) 0.0469(9) Uani 1 1 d . . . . .
H12A H 0.4489 0.1785 0.1878 0.056 Uiso 1 1 calc R U . . .
C13 C 0.41137(15) 0.3042(3) 0.2064(3) 0.0442(9) Uani 1 1 d . . . . .
H13A H 0.4222 0.3383 0.1348 0.053 Uiso 1 1 calc R U . . .
C14 C 0.43335(14) -0.0119(3) 0.2896(4) 0.0435(8) Uani 1 1 d . . . . .
C15 C 0.44607(16) -0.1098(3) 0.3581(4) 0.0459(8) Uani 1 1 d . . . . .
H15A H 0.4612 -0.1513 0.2980 0.069 Uiso 1 1 calc R U . . .
H15B H 0.4136 -0.1400 0.3674 0.069 Uiso 1 1 calc R U . . .
H15C H 0.4718 -0.1026 0.4538 0.069 Uiso 1 1 calc R U . . .
O4 O 0.506(2) 0.6960(8) 0.256(5) 0.126(10) Uani 0.2820(18) 1 d D . P A -1
C16 C 0.4842(17) 0.6447(19) 0.351(4) 0.102(4) Uani 0.2820(18) 1 d D . P A -1
H16A H 0.4450 0.6453 0.3170 0.123 Uiso 0.2820(18) 1 calc R U P A -1
H16B H 0.4967 0.6710 0.4503 0.123 Uiso 0.2820(18) 1 calc R U P A -1
C17 C 0.5066(17) 0.5429(19) 0.341(4) 0.119(6) Uani 0.2820(18) 1 d D . P A -1
H17A H 0.4869 0.4918 0.3754 0.143 Uiso 0.2820(18) 1 calc R U P A -1
H17B H 0.5447 0.5388 0.3948 0.143 Uiso 0.2820(18) 1 calc R U P A -1
C18 C 0.4971(16) 0.5358(14) 0.174(4) 0.119(6) Uani 0.2820(18) 1 d D . P A -1
H18A H 0.5198 0.4851 0.1499 0.143 Uiso 0.2820(18) 1 calc R U P A -1
H18B H 0.4595 0.5221 0.1220 0.143 Uiso 0.2820(18) 1 calc R U P A -1
C19 C 0.5132(18) 0.6376(16) 0.142(4) 0.102(4) Uani 0.2820(18) 1 d D . P A -1
H19A H 0.5505 0.6387 0.1407 0.123 Uiso 0.2820(18) 1 calc R U P A -1
H19B H 0.4902 0.6609 0.0471 0.123 Uiso 0.2820(18) 1 calc R U P A -1
O4' O 0.5306(15) 0.624(3) 0.280(5) 0.126(10) Uani 0.1144(17) 1 d D . P B -5
C16' C 0.493(2) 0.639(4) 0.357(5) 0.102(4) Uani 0.1144(17) 1 d D . P B -5
H16C H 0.4822 0.7089 0.3558 0.123 Uiso 0.1144(17) 1 calc R U P B -5
H16D H 0.5055 0.6157 0.4574 0.123 Uiso 0.1144(17) 1 calc R U P B -5
C17' C 0.4477(16) 0.576(3) 0.264(5) 0.119(6) Uani 0.1144(17) 1 d D . P B -5
H17C H 0.4135 0.5906 0.2822 0.143 Uiso 0.1144(17) 1 calc R U P B -5
H17D H 0.4557 0.5057 0.2788 0.143 Uiso 0.1144(17) 1 calc R U P B -5
C18' C 0.4481(17) 0.611(4) 0.113(4) 0.119(6) Uani 0.1144(17) 1 d D . P B -5
H18C H 0.4274 0.5664 0.0366 0.143 Uiso 0.1144(17) 1 calc R U P B -5
H18D H 0.4344 0.6781 0.0930 0.143 Uiso 0.1144(17) 1 calc R U P B -5
C19' C 0.5071(19) 0.605(4) 0.130(4) 0.102(4) Uani 0.1144(17) 1 d D . P B -5
H19C H 0.5171 0.5398 0.1033 0.123 Uiso 0.1144(17) 1 calc R U P B -5
H19D H 0.5176 0.6552 0.0705 0.123 Uiso 0.1144(17) 1 calc R U P B -5
O4" O 0.552(2) 0.669(3) 0.291(5) 0.126(10) Uani 0.1036(18) 1 d D . P C -6
C16" C 0.515(2) 0.635(3) 0.360(6) 0.102(4) Uani 0.1036(18) 1 d D . P C -6
H16E H 0.4804 0.6700 0.3251 0.123 Uiso 0.1036(18) 1 calc R U P C -6
H16F H 0.5284 0.6393 0.4660 0.123 Uiso 0.1036(18) 1 calc R U P C -6
C17" C 0.511(4) 0.530(3) 0.306(8) 0.119(6) Uani 0.1036(18) 1 d D . P C -6
H17E H 0.4782 0.4983 0.3138 0.143 Uiso 0.1036(18) 1 calc R U P C -6
H17F H 0.5420 0.4916 0.3600 0.143 Uiso 0.1036(18) 1 calc R U P C -6
C18" C 0.509(3) 0.544(4) 0.147(7) 0.119(6) Uani 0.1036(18) 1 d D . P C -6
H18E H 0.5236 0.4857 0.1111 0.143 Uiso 0.1036(18) 1 calc R U P C -6
H18F H 0.4725 0.5552 0.0850 0.143 Uiso 0.1036(18) 1 calc R U P C -6
C19" C 0.544(2) 0.633(4) 0.148(5) 0.102(4) Uani 0.1036(18) 1 d D . P C -6
H19E H 0.5775 0.6150 0.1304 0.123 Uiso 0.1036(18) 1 calc R U P C -6
H19F H 0.5251 0.6819 0.0751 0.123 Uiso 0.1036(18) 1 calc R U P C -6

loop_
_atom_site_aniso_label
_atom_site_aniso_U_11
_atom_site_aniso_U_22
_atom_site_aniso_U_33
_atom_site_aniso_U_23
_atom_site_aniso_U_13
_atom_site_aniso_U_12
O1 0.090(2) 0.0394(13) 0.0318(12) -0.0006(10) 0.0246(12) 0.0073(13)
O2 0.112(2) 0.0588(16) 0.0271(13) -0.0009(12) 0.0307(14) 0.0007(17)
O3 0.091(2) 0.0591(16) 0.0284(12) -0.0074(11) 0.0236(12) 0.0009(16)
N1 0.078(2) 0.0422(15) 0.0249(13) 0.0010(12) 0.0227(14) -0.0030(15)
N2 0.0627(19) 0.0503(16) 0.0232(13) -0.0029(12) 0.0171(13) -0.0027(15)
C1 0.090(3) 0.051(2) 0.0389(19) -0.0030(17) 0.026(2) 0.006(2)
C2 0.077(3) 0.063(2) 0.044(2) 0.0011(19) 0.0204(19) 0.004(2)
C3 0.067(3) 0.056(2) 0.059(2) 0.0018(19) 0.018(2) 0.010(2)
C4 0.092(4) 0.060(3) 0.087(4) 0.019(3) 0.025(3) 0.015(3)
C5 0.077(3) 0.078(3) 0.062(3) -0.005(2) 0.022(2) 0.020(3)
C6 0.093(4) 0.064(3) 0.063(3) -0.016(2) 0.011(3) 0.018(3)
C7 0.070(3) 0.0443(18) 0.0285(17) -0.0016(14) 0.0196(16) -0.0081(17)
C8 0.062(2) 0.051(2) 0.0233(15) -0.0037(14) 0.0184(15) -0.0046(17)
C9 0.107(4) 0.051(2) 0.045(2) 0.0099(17) 0.048(2) 0.014(2)
C10 0.098(3) 0.057(2) 0.0371(19) 0.0092(17) 0.042(2) 0.008(2)
C11 0.054(2) 0.0424(17) 0.0240(14) -0.0035(13) 0.0123(14) -0.0042(16)
C12 0.054(2) 0.060(2) 0.0324(17) -0.0093(16) 0.0210(16) -0.0109(18)
C13 0.063(2) 0.0454(19) 0.0303(16) -0.0031(14) 0.0229(16) -0.0124(17)
C14 0.050(2) 0.0507(19) 0.0304(17) -0.0052(15) 0.0123(14) -0.0039(17)
C15 0.061(2) 0.0387(17) 0.0407(18) -0.0021(14) 0.0190(17) 0.0013(17)
O4 0.20(3) 0.047(5) 0.181(14) -0.041(17) 0.128(18) -0.028(15)
C16 0.087(8) 0.067(7) 0.148(9) 0.059(10) 0.028(8) -0.022(11)
C17 0.151(13) 0.079(6) 0.136(13) 0.041(12) 0.057(10) 0.077(11)
C18 0.151(13) 0.079(6) 0.136(13) 0.041(12) 0.057(10) 0.077(11)
C19 0.087(8) 0.067(7) 0.148(9) 0.059(10) 0.028(8) -0.022(11)
O4' 0.20(3) 0.047(5) 0.181(14) -0.041(17) 0.128(18) -0.028(15)
C16' 0.087(8) 0.067(7) 0.148(9) 0.059(10) 0.028(8) -0.022(11)
C17' 0.151(13) 0.079(6) 0.136(13) 0.041(12) 0.057(10) 0.077(11)
C18' 0.151(13) 0.079(6) 0.136(13) 0.041(12) 0.057(10) 0.077(11)
C19' 0.087(8) 0.067(7) 0.148(9) 0.059(10) 0.028(8) -0.022(11)
O4" 0.20(3) 0.047(5) 0.181(14) -0.041(17) 0.128(18) -0.028(15)
C16" 0.087(8) 0.067(7) 0.148(9) 0.059(10) 0.028(8) -0.022(11)
C17" 0.151(13) 0.079(6) 0.136(13) 0.041(12) 0.057(10) 0.077(11)
C18" 0.151(13) 0.079(6) 0.136(13) 0.041(12) 0.057(10) 0.077(11)
C19" 0.087(8) 0.067(7) 0.148(9) 0.059(10) 0.028(8) -0.022(11)

loop_
_atom_type_symbol
_atom_type_description
_atom_type_scat_dispersion_real
_atom_type_scat_dispersion_imag
_atom_type_scat_source
C C 0.0033 0.0016 'International Tables Vol C Tables 4.2.6.8 and 6.1.1.4'
H H 0.0000 0.0000 'International Tables Vol C Tables 4.2.6.8 and 6.1.1.4'
N N 0.0061 0.0033 'International Tables Vol C Tables 4.2.6.8 and 6.1.1.4'
O O 0.0106 0.0060 'International Tables Vol C Tables 4.2.6.8 and 6.1.1.4'

loop_
_geom_angle_atom_site_label_1
_geom_angle_atom_site_label_2
_geom_angle_atom_site_label_3
_geom_angle
C7 O1 C1 116.8(3)
C7 N1 C8 126.6(3)
C7 N1 H1 116.7
C8 N1 H1 116.7
C14 N2 C11 127.3(3)
C14 N2 H2 116.4
C11 N2 H2 116.4
O1 C1 C2 108.2(3)
O1 C1 H1A 110.1
C2 C1 H1A 110.1
O1 C1 H1B 110.1
C2 C1 H1B 110.1
H1A C1 H1B 108.4
C3 C2 C1 114.0(3)
C3 C2 H2A 108.8
C1 C2 H2A 108.8
C3 C2 H2B 108.8
C1 C2 H2B 108.8
H2A C2 H2B 107.7
C5 C3 C2 120.9(4)
C5 C3 C6 50.6(3)
C2 C3 C6 121.2(4)
C5 C3 C4 119.5(4)
C2 C3 C4 112.4(4)
C6 C3 C4 119.2(4)
C3 C4 H4A 109.5
C3 C4 H4B 109.5
H4A C4 H4B 109.5
C3 C4 H4C 109.5
H4A C4 H4C 109.5
H4B C4 H4C 109.5
C6 C5 C3 65.1(4)
C6 C5 H5A 147.4
C3 C5 H5A 147.4
C5 C6 C3 64.3(4)
C5 C6 H6A 147.8
C3 C6 H6A 147.8
O2 C7 N1 126.0(3)
O2 C7 O1 123.2(3)
N1 C7 O1 110.8(3)
C13 C8 C9 118.6(4)
C13 C8 N1 118.8(3)
C9 C8 N1 122.5(3)
C10 C9 C8 119.7(4)
C10 C9 H9A 120.2
C8 C9 H9A 120.2
C9 C10 C11 121.9(3)
C9 C10 H10A 119.0
C11 C10 H10A 119.0
C10 C11 C12 117.7(3)
C10 C11 N2 118.6(3)
C12 C11 N2 123.6(3)
C13 C12 C11 120.6(3)
C13 C12 H12A 119.7
C11 C12 H12A 119.7
C8 C13 C12 121.6(3)
C8 C13 H13A 119.2
C12 C13 H13A 119.2
O3 C14 N2 121.8(3)
O3 C14 C15 122.8(3)
N2 C14 C15 115.3(3)
C14 C15 H15A 109.5
C14 C15 H15B 109.5
H15A C15 H15B 109.5
C14 C15 H15C 109.5
H15A C15 H15C 109.5
H15B C15 H15C 109.5
C19 O4 C16 113.8(14)
O4 C16 C17 99.5(16)
O4 C16 H16A 111.9
C17 C16 H16A 111.9
O4 C16 H16B 111.9
C17 C16 H16B 111.9
H16A C16 H16B 109.6
C16 C17 C18 100.3(14)
C16 C17 H17A 111.7
C18 C17 H17A 111.7
C16 C17 H17B 111.7
C18 C17 H17B 111.7
H17A C17 H17B 109.5
C19 C18 C17 100.9(14)
C19 C18 H18A 111.6
C17 C18 H18A 111.6
C19 C18 H18B 111.6
C17 C18 H18B 111.6
H18A C18 H18B 109.4
O4 C19 C18 104.3(12)
O4 C19 H19A 110.9
C18 C19 H19A 110.9
O4 C19 H19B 110.9
C18 C19 H19B 110.9
H19A C19 H19B 108.9
C19' O4' C16' 113(2)
O4' C16' C17' 99(2)
O4' C16' H16C 112.0
C17' C16' H16C 112.0
O4' C16' H16D 112.0
C17' C16' H16D 112.0
H16C C16' H16D 109.7
C16' C17' C18' 99.3(18)
C16' C17' H17C 111.9
C18' C17' H17C 111.9
C16' C17' H17D 111.9
C18' C17' H17D 111.9
H17C C17' H17D 109.6
C19' C18' C17' 100.4(16)
C19' C18' H18C 111.7
C17' C18' H18C 111.7
C19' C18' H18D 111.7
C17' C18' H18D 111.7
H18C C18' H18D 109.5
O4' C19' C18' 103(2)
O4' C19' H19C 111.2
C18' C19' H19C 111.2
O4' C19' H19D 111.2
C18' C19' H19D 111.2
H19C C19' H19D 109.1
C19" O4" C16" 114(2)
O4" C16" C17" 98(2)
O4" C16" H16E 112.2
C17" C16" H16E 112.2
O4" C16" H16F 112.2
C17" C16" H16F 112.2
H16E C16" H16F 109.8
C16" C17" C18" 102.0(18)
C16" C17" H17E 111.4
C18" C17" H17E 111.4
C16" C17" H17F 111.4
C18" C17" H17F 111.4
H17E C17" H17F 109.2
C19" C18" C17" 104.6(16)
C19" C18" H18E 110.8
C17" C18" H18E 110.8
C19" C18" H18F 110.8
C17" C18" H18F 110.8
H18E C18" H18F 108.9
O4" C19" C18" 101.8(18)
O4" C19" H19E 111.4
C18" C19" H19E 111.4
O4" C19" H19F 111.4
C18" C19" H19F 111.4
H19E C19" H19F 109.3

loop_
_geom_bond_atom_site_label_1
_geom_bond_atom_site_label_2
_geom_bond_distance
O1 C7 1.363(4)
O1 C1 1.453(4)
O2 C7 1.205(4)
O3 C14 1.226(4)
N1 C7 1.341(5)
N1 C8 1.417(5)
N1 H1 0.8800
N2 C14 1.356(4)
N2 C11 1.401(5)
N2 H2 0.8800
C1 C2 1.502(6)
C1 H1A 0.9900
C1 H1B 0.9900
C2 C3 1.494(6)
C2 H2A 0.9900
C2 H2B 0.9900
C3 C5 1.484(7)
C3 C6 1.494(6)
C3 C4 1.505(6)
C4 H4A 0.9800
C4 H4B 0.9800
C4 H4C 0.9800
C5 C6 1.273(7)
C5 H5A 0.9500
C6 H6A 0.9500
C8 C13 1.372(5)
C8 C9 1.396(5)
C9 C10 1.376(6)
C9 H9A 0.9500
C10 C11 1.386(5)
C10 H10A 0.9500
C11 C12 1.388(5)
C12 C13 1.375(6)
C12 H12A 0.9500
C13 H13A 0.9500
C14 C15 1.491(5)
C15 H15A 0.9800
C15 H15B 0.9800
C15 H15C 0.9800
O4 C19 1.420(14)
O4 C16 1.420(14)
C16 C17 1.529(15)
C16 H16A 0.9900
C16 H16B 0.9900
C17 C18 1.564(15)
C17 H17A 0.9900
C17 H17B 0.9900
C18 C19 1.518(14)
C18 H18A 0.9900
C18 H18B 0.9900
C19 H19A 0.9900
C19 H19B 0.9900
O4' C19' 1.427(15)
O4' C16' 1.433(15)
C16' C17' 1.527(15)
C16' H16C 0.9900
C16' H16D 0.9900
C17' C18' 1.542(16)
C17' H17C 0.9900
C17' H17D 0.9900
C18' C19' 1.520(15)
C18' H18C 0.9900
C18' H18D 0.9900
C19' H19C 0.9900
C19' H19D 0.9900
O4" C19" 1.426(15)
O4" C16" 1.431(15)
C16" C17" 1.520(15)
C16" H16E 0.9900
C16" H16F 0.9900
C17" C18" 1.545(16)
C17" H17E 0.9900
C17" H17F 0.9900
C18" C19" 1.526(15)
C18" H18E 0.9900
C18" H18F 0.9900
C19" H19E 0.9900
C19" H19F 0.9900

loop_
_geom_hbond_atom_site_label_D
_geom_hbond_atom_site_label_H
_geom_hbond_atom_site_label_A
_geom_hbond_distance_DH
_geom_hbond_distance_HA
_geom_hbond_distance_DA
_geom_hbond_angle_DHA
_geom_hbond_site_symmetry_A
N1 H1 O2 0.88 1.95 2.833(4) 175.9 6_565
N2 H2 O3 0.88 2.01 2.875(4) 169.2 6_556

loop_
_geom_torsion_atom_site_label_1
_geom_torsion_atom_site_label_2
_geom_torsion_atom_site_label_3
_geom_torsion_atom_site_label_4
_geom_torsion
C7 O1 C1 C2 175.4(3)
O1 C1 C2 C3 -175.4(4)
C1 C2 C3 C5 -36.3(6)
C1 C2 C3 C6 23.5(7)
C1 C2 C3 C4 173.4(4)
C2 C3 C5 C6 106.8(5)
C4 C3 C5 C6 -105.0(5)
C2 C3 C6 C5 -106.3(5)
C4 C3 C6 C5 105.8(5)
C8 N1 C7 O2 3.7(7)
C8 N1 C7 O1 -176.7(3)
C1 O1 C7 O2 0.2(6)
C1 O1 C7 N1 -179.4(3)
C7 N1 C8 C13 -152.7(4)
C7 N1 C8 C9 30.3(6)
C13 C8 C9 C10 -1.0(7)
N1 C8 C9 C10 175.9(4)
C8 C9 C10 C11 -0.5(7)
C9 C10 C11 C12 1.9(6)
C9 C10 C11 N2 179.8(4)
C14 N2 C11 C10 147.7(4)
C14 N2 C11 C12 -34.5(6)
C10 C11 C12 C13 -2.0(5)
N2 C11 C12 C13 -179.8(3)
C9 C8 C13 C12 1.0(6)
N1 C8 C13 C12 -176.1(3)
C11 C12 C13 C8 0.6(5)
C11 N2 C14 O3 3.4(6)
C11 N2 C14 C15 -176.7(4)
C19 O4 C16 C17 31(5)
O4 C16 C17 C18 -44(3)
C16 C17 C18 C19 42(2)
C16 O4 C19 C18 -4(6)
C17 C18 C19 O4 -24(4)
C19' O4' C16' C17' 30(6)
O4' C16' C17' C18' -46(4)
C16' C17' C18' C19' 47(4)
C16' O4' C19' C18' 0(6)
C17' C18' C19' O4' -30(5)
C19" O4" C16" C17" 40(6)
O4" C16" C17" C18" -42(5)
C16" C17" C18" C19" 33(6)
C16" O4" C19" C18" -20(7)
C17" C18" C19" O4" -10(6)
